data_2237946
loop_
_publ_author_name
'Anuradha, T.'
'Srinivasan, J.'
'Seshadri, P. R.'
'Bakthadoss, M.'

_publ_section_title
;
 Methyl 2-[(2-chloroquinolin-3-yl)(hydroxy)methyl]acrylate
;
_journal_coeditor_code LH5607
_journal_issue 6
_journal_name_full 'Acta Crystallographica Section E'
_journal_page_first o990
_journal_paper_doi 10.1107/S1600536813014050
_journal_volume 69
_journal_year 2013
_chemical_formula_iupac 'C14 H12 Cl N O3'
_chemical_formula_moiety 'C14 H12 Cl N O3'
_chemical_formula_sum 'C14 H12 Cl N O3'
_chemical_formula_weight 277.70
_chemical_name_systematic
;
Methyl 2-[(2-chloroquinolin-3-yl)(hydroxy)methyl]acrylate
;
_space_group_IT_number 2
_symmetry_cell_setting triclinic
_symmetry_space_group_name_Hall '-P 1'
_symmetry_space_group_name_H-M 'P -1'
_atom_sites_solution_hydrogens geom
_atom_sites_solution_primary direct
_atom_sites_solution_secondary difmap
_audit_creation_method SHELXL-97
_cell_angle_alpha 102.557(2)
_cell_angle_beta 100.646(2)
_cell_angle_gamma 103.704(2)
_cell_formula_units_Z 4
_cell_length_a 9.2614(4)
_cell_length_b 11.0309(4)
_cell_length_c 13.8161(6)
_cell_measurement_reflns_used 4551
_cell_measurement_temperature 293(2)
_cell_measurement_theta_max 25.0
_cell_measurement_theta_min 2.0
_cell_volume 1296.29(10)
_computing_cell_refinement 'SAINT (Bruker, 2008)'
_computing_data_collection 'APEX2 (Bruker, 2008)'
_computing_data_reduction 'SAINT (Bruker, 2008)'
_computing_molecular_graphics
;
ORTEP-3 for Windows (Farrugia, 2012) and
PLATON (Spek, 2009)
;
_computing_publication_material
;
SHELXL97 (Sheldrick, 2008), PLATON
(Spek, 2009) and publCIF (Westrip, 2010)
;
_computing_structure_refinement 'SHELXL97 (Sheldrick, 2008)'
_computing_structure_solution 'SHELXS97 (Sheldrick, 2008)'
_diffrn_ambient_temperature 293(2)
_diffrn_measured_fraction_theta_full 0.981
_diffrn_measured_fraction_theta_max 0.981
_diffrn_measurement_device_type 'Bruker SMART APEXII'
_diffrn_measurement_method '\w and \f scans'
_diffrn_radiation_monochromator graphite
_diffrn_radiation_source 'fine-focus sealed tube'
_diffrn_radiation_type MoK\a
_diffrn_radiation_wavelength 0.71073
_diffrn_reflns_av_R_equivalents 0.0224
_diffrn_reflns_av_sigmaI/netI 0.0218
_diffrn_reflns_limit_h_max 10
_diffrn_reflns_limit_h_min -11
_diffrn_reflns_limit_k_max 13
_diffrn_reflns_limit_k_min -12
_diffrn_reflns_limit_l_max 16
_diffrn_reflns_limit_l_min -16
_diffrn_reflns_number 14402
_diffrn_reflns_theta_full 25.00
_diffrn_reflns_theta_max 25.00
_diffrn_reflns_theta_min 1.98
_exptl_absorpt_coefficient_mu 0.297
_exptl_absorpt_correction_type none
_exptl_crystal_colour colourless
_exptl_crystal_density_diffrn 1.423
_exptl_crystal_density_method 'not measured'
_exptl_crystal_description block
_exptl_crystal_F_000 576
_exptl_crystal_size_max 0.35
_exptl_crystal_size_mid 0.30
_exptl_crystal_size_min 0.25
_refine_diff_density_max 0.285
_refine_diff_density_min -0.248
_refine_ls_extinction_coef 0.0040(11)
_refine_ls_extinction_expression Fc^*^=kFc[1+0.001xFc^2^\l^3^/sin(2\q)]^-1/4^
_refine_ls_extinction_method 'SHELXL97 (Sheldrick, 2008)'
_refine_ls_goodness_of_fit_ref 1.026
_refine_ls_hydrogen_treatment constr
_refine_ls_matrix_type full
_refine_ls_number_parameters 344
_refine_ls_number_reflns 4466
_refine_ls_number_restraints 0
_refine_ls_restrained_S_all 1.026
_refine_ls_R_factor_all 0.0401
_refine_ls_R_factor_gt 0.0322
_refine_ls_shift/su_max 0.000
_refine_ls_shift/su_mean 0.000
_refine_ls_structure_factor_coef Fsqd
_refine_ls_weighting_details 'calc w=1/[\s^2^(Fo^2^)+(0.0462P)^2^+0.4048P] where P=(Fo^2^+2Fc^2^)/3'
_refine_ls_weighting_scheme calc
_refine_ls_wR_factor_gt 0.0866
_refine_ls_wR_factor_ref 0.0929
_reflns_number_gt 3767
_reflns_number_total 4466
_reflns_threshold_expression I>2\s(I)
_cod_data_source_file lh5607.cif
_cod_data_source_block I
_cod_original_cell_volume 1296.29(9)
_cod_database_code 2237946
_cod_database_fobs_code 2237946

loop_
_symmetry_equiv_pos_as_xyz
'x, y, z'
'-x, -y, -z'

loop_
_atom_site_type_symbol
_atom_site_label
_atom_site_fract_x
_atom_site_fract_y
_atom_site_fract_z
_atom_site_U_iso_or_equiv
_atom_site_adp_type
_atom_site_calc_flag
_atom_site_refinement_flags
_atom_site_occupancy
_atom_site_symmetry_multiplicity
Cl Cl1A 0.14491(5) 0.05724(5) 0.40164(4) 0.05417(16) Uani d . 1 1
O O1A 0.36327(14) -0.23933(11) 0.28015(10) 0.0504(3) Uani d . 1 1
H H1A 0.3051 -0.3109 0.2473 0.076 Uiso calc R 1 1
O O2A 0.05490(17) -0.36860(13) 0.16879(12) 0.0655(4) Uani d . 1 1
O O3A -0.03759(16) -0.26279(14) 0.06395(11) 0.0626(4) Uani d . 1 1
N N1A 0.42615(15) 0.19802(13) 0.45982(10) 0.0356(3) Uani d . 1 1
C C1A 0.33952(18) 0.08303(15) 0.40781(12) 0.0338(4) Uani d . 1 1
C C2A 0.58039(18) 0.22445(15) 0.46705(12) 0.0342(4) Uani d . 1 1
C C3A 0.6764(2) 0.35052(17) 0.51704(13) 0.0443(4) Uani d . 1 1
H H3A 0.6352 0.4153 0.5445 0.053 Uiso calc R 1 1
C C4A 0.8297(2) 0.37743(19) 0.52515(15) 0.0520(5) Uani d . 1 1
H H4A 0.8929 0.4611 0.5583 0.062 Uiso calc R 1 1
C C5A 0.8944(2) 0.2818(2) 0.48466(15) 0.0521(5) Uani d . 1 1
H H5A 0.9999 0.3017 0.4921 0.062 Uiso calc R 1 1
C C6A 0.8037(2) 0.16025(19) 0.43468(14) 0.0456(4) Uani d . 1 1
H H6A 0.8474 0.0973 0.4073 0.055 Uiso calc R 1 1
C C7A 0.64369(18) 0.12781(16) 0.42366(12) 0.0350(4) Uani d . 1 1
C C8A 0.54251(18) 0.00498(16) 0.36909(12) 0.0356(4) Uani d . 1 1
H H8A 0.5817 -0.0604 0.3401 0.043 Uiso calc R 1 1
C C9A 0.38875(18) -0.02014(15) 0.35779(12) 0.0321(3) Uani d . 1 1
C C10A 0.27692(18) -0.14936(15) 0.29730(12) 0.0352(4) Uani d . 1 1
H H10A 0.2067 -0.1775 0.3385 0.042 Uiso calc R 1 1
C C11A 0.18355(18) -0.14703(15) 0.19609(12) 0.0368(4) Uani d . 1 1
C C12A 0.2087(2) -0.05086(19) 0.15361(15) 0.0547(5) Uani d . 1 1
H H12A 0.1496 -0.0596 0.0889 0.066 Uiso calc R 1 1
H H12B 0.2855 0.0259 0.1883 0.066 Uiso calc R 1 1
C C13A 0.0617(2) -0.27074(17) 0.14275(14) 0.0433(4) Uani d . 1 1
C C14A -0.1553(3) -0.3815(2) 0.00547(18) 0.0770(7) Uani d . 1 1
H H14A -0.2208 -0.3645 -0.0494 0.116 Uiso calc R 1 1
H H14B -0.2151 -0.4134 0.0493 0.116 Uiso calc R 1 1
H H14C -0.1082 -0.4451 -0.0223 0.116 Uiso calc R 1 1
Cl Cl1B 0.34205(5) 0.35070(5) 0.27784(4) 0.05394(16) Uani d . 1 1
N N1B 0.52758(16) 0.22798(12) 0.21855(10) 0.0386(3) Uani d . 1 1
O O1B 0.71157(13) 0.63179(11) 0.42717(8) 0.0422(3) Uani d . 1 1
H H1B 0.7063 0.7033 0.4560 0.063 Uiso calc R 1 1
O O2B 0.45974(15) 0.56659(12) 0.12824(10) 0.0530(3) Uani d . 1 1
O O3B 0.59711(17) 0.75707(12) 0.11953(9) 0.0553(4) Uani d . 1 1
C C1B 0.51958(18) 0.34408(15) 0.25490(12) 0.0342(4) Uani d . 1 1
C C2B 0.66394(19) 0.21585(15) 0.19986(12) 0.0357(4) Uani d . 1 1
C C3B 0.6778(2) 0.09090(17) 0.16220(14) 0.0482(5) Uani d . 1 1
H H3B 0.5944 0.0184 0.1500 0.058 Uiso calc R 1 1
C C4B 0.8116(3) 0.07581(18) 0.14373(16) 0.0560(5) Uani d . 1 1
H H4B 0.8196 -0.0072 0.1191 0.067 Uiso calc R 1 1
C C5B 0.9382(3) 0.1835(2) 0.16113(18) 0.0607(6) Uani d . 1 1
H H5B 1.0297 0.1717 0.1483 0.073 Uiso calc R 1 1
C C6B 0.9281(2) 0.30528(18) 0.19672(16) 0.0532(5) Uani d . 1 1
H H6B 1.0125 0.3764 0.2074 0.064 Uiso calc R 1 1
C C7B 0.79075(19) 0.32456(15) 0.21766(13) 0.0369(4) Uani d . 1 1
C C8B 0.77249(18) 0.44774(15) 0.25652(12) 0.0364(4) Uani d . 1 1
H H8B 0.8541 0.5215 0.2686 0.044 Uiso calc R 1 1
C C9B 0.63788(17) 0.46076(14) 0.27667(11) 0.0316(3) Uani d . 1 1
C C10B 0.62325(18) 0.59300(14) 0.32479(12) 0.0328(4) Uani d . 1 1
H H10B 0.5155 0.5844 0.3250 0.039 Uiso calc R 1 1
C C11B 0.67326(18) 0.68846(14) 0.26558(12) 0.0335(4) Uani d . 1 1
C C12B 0.7998(2) 0.78554(17) 0.29927(15) 0.0470(4) Uani d . 1 1
H H12C 0.8246 0.8416 0.2595 0.056 Uiso calc R 1 1
H H12D 0.8646 0.7982 0.3629 0.056 Uiso calc R 1 1
C C13B 0.5651(2) 0.66278(15) 0.16500(13) 0.0375(4) Uani d . 1 1
C C14B 0.4924(3) 0.7379(2) 0.02265(16) 0.0765(7) Uani d . 1 1
H H14D 0.5241 0.8104 -0.0041 0.115 Uiso calc R 1 1
H H14E 0.3909 0.7304 0.0321 0.115 Uiso calc R 1 1
H H14F 0.4924 0.6599 -0.0246 0.115 Uiso calc R 1 1

loop_
_atom_site_aniso_label
_atom_site_aniso_U_11
_atom_site_aniso_U_22
_atom_site_aniso_U_33
_atom_site_aniso_U_12
_atom_site_aniso_U_13
_atom_site_aniso_U_23
Cl1A 0.0291(2) 0.0501(3) 0.0697(3) 0.00871(19) 0.0111(2) -0.0073(2)
O1A 0.0485(7) 0.0334(6) 0.0626(8) 0.0161(6) 0.0061(6) 0.0011(6)
O2A 0.0628(9) 0.0374(8) 0.0763(10) -0.0048(6) 0.0039(8) 0.0076(7)
O3A 0.0484(8) 0.0571(9) 0.0545(8) -0.0067(6) -0.0094(7) 0.0015(7)
N1A 0.0342(7) 0.0321(7) 0.0354(7) 0.0073(6) 0.0065(6) 0.0029(6)
C1A 0.0290(8) 0.0363(9) 0.0329(8) 0.0085(7) 0.0059(7) 0.0052(7)
C2A 0.0332(9) 0.0356(9) 0.0300(8) 0.0054(7) 0.0042(7) 0.0093(7)
C3A 0.0472(11) 0.0356(9) 0.0436(10) 0.0040(8) 0.0095(8) 0.0079(8)
C4A 0.0425(11) 0.0462(11) 0.0518(11) -0.0086(9) 0.0031(9) 0.0129(9)
C5A 0.0308(9) 0.0623(13) 0.0565(12) 0.0009(9) 0.0039(8) 0.0225(10)
C6A 0.0335(9) 0.0544(11) 0.0499(11) 0.0135(8) 0.0089(8) 0.0166(9)
C7A 0.0326(8) 0.0394(9) 0.0323(8) 0.0097(7) 0.0046(7) 0.0122(7)
C8A 0.0359(9) 0.0357(9) 0.0355(9) 0.0129(7) 0.0089(7) 0.0075(7)
C9A 0.0322(8) 0.0316(8) 0.0301(8) 0.0085(7) 0.0063(6) 0.0057(6)
C10A 0.0358(9) 0.0288(8) 0.0383(9) 0.0085(7) 0.0101(7) 0.0042(7)
C11A 0.0329(9) 0.0328(9) 0.0377(9) 0.0039(7) 0.0079(7) 0.0024(7)
C12A 0.0561(12) 0.0461(11) 0.0455(11) -0.0004(9) -0.0049(9) 0.0104(9)
C13A 0.0383(10) 0.0398(10) 0.0422(10) 0.0030(8) 0.0108(8) -0.0001(8)
C14A 0.0527(13) 0.0717(15) 0.0651(14) -0.0098(11) -0.0082(11) -0.0158(12)
Cl1B 0.0352(2) 0.0458(3) 0.0787(4) 0.0054(2) 0.0187(2) 0.0156(2)
N1B 0.0413(8) 0.0290(7) 0.0403(8) 0.0030(6) 0.0077(6) 0.0087(6)
O1B 0.0493(7) 0.0388(7) 0.0343(6) 0.0170(6) 0.0034(5) 0.0026(5)
O2B 0.0555(8) 0.0369(7) 0.0473(7) 0.0006(6) -0.0073(6) 0.0035(6)
O3B 0.0787(10) 0.0391(7) 0.0404(7) 0.0100(7) 0.0008(6) 0.0144(6)
C1B 0.0328(8) 0.0326(9) 0.0348(9) 0.0054(7) 0.0058(7) 0.0110(7)
C2B 0.0450(10) 0.0278(8) 0.0326(8) 0.0078(7) 0.0078(7) 0.0093(7)
C3B 0.0625(12) 0.0281(9) 0.0502(11) 0.0083(8) 0.0157(9) 0.0068(8)
C4B 0.0755(14) 0.0349(10) 0.0615(13) 0.0233(10) 0.0231(11) 0.0080(9)
C5B 0.0591(13) 0.0498(12) 0.0796(15) 0.0261(10) 0.0275(11) 0.0107(11)
C6B 0.0438(11) 0.0393(10) 0.0747(14) 0.0113(8) 0.0193(10) 0.0088(9)
C7B 0.0401(9) 0.0314(8) 0.0385(9) 0.0105(7) 0.0092(7) 0.0085(7)
C8B 0.0337(9) 0.0264(8) 0.0430(9) 0.0032(7) 0.0061(7) 0.0065(7)
C9B 0.0330(8) 0.0287(8) 0.0307(8) 0.0065(7) 0.0044(7) 0.0090(6)
C10B 0.0308(8) 0.0291(8) 0.0348(9) 0.0074(6) 0.0047(7) 0.0051(7)
C11B 0.0350(9) 0.0252(8) 0.0367(9) 0.0089(7) 0.0063(7) 0.0033(7)
C12B 0.0444(10) 0.0370(10) 0.0510(11) 0.0017(8) 0.0039(8) 0.0124(8)
C13B 0.0450(10) 0.0274(8) 0.0376(9) 0.0121(8) 0.0072(8) 0.0047(7)
C14B 0.115(2) 0.0619(14) 0.0432(12) 0.0268(14) -0.0072(12) 0.0172(10)

loop_
_atom_type_symbol
_atom_type_description
_atom_type_scat_dispersion_real
_atom_type_scat_dispersion_imag
_atom_type_scat_source
C C 0.0033 0.0016 'International Tables Vol C Tables 4.2.6.8 and 6.1.1.4'
H H 0.0000 0.0000 'International Tables Vol C Tables 4.2.6.8 and 6.1.1.4'
N N 0.0061 0.0033 'International Tables Vol C Tables 4.2.6.8 and 6.1.1.4'
O O 0.0106 0.0060 'International Tables Vol C Tables 4.2.6.8 and 6.1.1.4'
Cl Cl 0.1484 0.1585 'International Tables Vol C Tables 4.2.6.8 and 6.1.1.4'

loop_
_geom_angle_atom_site_label_1
_geom_angle_atom_site_label_2
_geom_angle_atom_site_label_3
_geom_angle
C10A O1A H1A 109.5
C13A O3A C14A 116.51(17)
C1A N1A C2A 117.75(14)
N1A C1A C9A 126.31(15)
N1A C1A Cl1A 115.01(12)
C9A C1A Cl1A 118.68(12)
N1A C2A C3A 119.28(15)
N1A C2A C7A 121.07(14)
C3A C2A C7A 119.64(15)
C4A C3A C2A 119.69(18)
C4A C3A H3A 120.2
C2A C3A H3A 120.2
C3A C4A C5A 121.23(17)
C3A C4A H4A 119.4
C5A C4A H4A 119.4
C6A C5A C4A 120.03(17)
C6A C5A H5A 120.0
C4A C5A H5A 120.0
C5A C6A C7A 120.83(18)
C5A C6A H6A 119.6
C7A C6A H6A 119.6
C8A C7A C6A 123.60(16)
C8A C7A C2A 117.83(15)
C6A C7A C2A 118.54(15)
C9A C8A C7A 121.35(15)
C9A C8A H8A 119.3
C7A C8A H8A 119.3
C8A C9A C1A 115.59(14)
C8A C9A C10A 122.69(14)
C1A C9A C10A 121.72(14)
O1A C10A C9A 107.26(13)
O1A C10A C11A 109.72(13)
C9A C10A C11A 113.64(13)
O1A C10A H10A 108.7
C9A C10A H10A 108.7
C11A C10A H10A 108.7
C12A C11A C13A 121.29(16)
C12A C11A C10A 125.54(15)
C13A C11A C10A 113.06(14)
C11A C12A H12A 120.0
C11A C12A H12B 120.0
H12A C12A H12B 120.0
O2A C13A O3A 123.47(17)
O2A C13A C11A 122.95(17)
O3A C13A C11A 113.58(16)
O3A C14A H14A 109.5
O3A C14A H14B 109.5
H14A C14A H14B 109.5
O3A C14A H14C 109.5
H14A C14A H14C 109.5
H14B C14A H14C 109.5
C1B N1B C2B 117.42(14)
C10B O1B H1B 109.5
C13B O3B C14B 115.36(15)
N1B C1B C9B 126.51(15)
N1B C1B Cl1B 114.43(12)
C9B C1B Cl1B 119.06(12)
N1B C2B C7B 121.77(14)
N1B C2B C3B 119.00(15)
C7B C2B C3B 119.23(16)
C4B C3B C2B 120.34(18)
C4B C3B H3B 119.8
C2B C3B H3B 119.8
C3B C4B C5B 120.76(17)
C3B C4B H4B 119.6
C5B C4B H4B 119.6
C6B C5B C4B 120.30(19)
C6B C5B H5B 119.9
C4B C5B H5B 119.9
C5B C6B C7B 120.46(18)
C5B C6B H6B 119.8
C7B C6B H6B 119.8
C2B C7B C8B 117.38(15)
C2B C7B C6B 118.91(15)
C8B C7B C6B 123.71(16)
C9B C8B C7B 121.30(15)
C9B C8B H8B 119.3
C7B C8B H8B 119.3
C8B C9B C1B 115.61(14)
C8B C9B C10B 120.66(14)
C1B C9B C10B 123.64(14)
O1B C10B C11B 112.74(13)
O1B C10B C9B 106.54(12)
C11B C10B C9B 111.38(13)
O1B C10B H10B 108.7
C11B C10B H10B 108.7
C9B C10B H10B 108.7
C12B C11B C13B 122.74(16)
C12B C11B C10B 123.77(15)
C13B C11B C10B 113.50(13)
C11B C12B H12C 120.0
C11B C12B H12D 120.0
H12C C12B H12D 120.0
O2B C13B O3B 123.36(15)
O2B C13B C11B 123.22(15)
O3B C13B C11B 113.42(14)
O3B C14B H14D 109.5
O3B C14B H14E 109.5
H14D C14B H14E 109.5
O3B C14B H14F 109.5
H14D C14B H14F 109.5
H14E C14B H14F 109.5

loop_
_geom_bond_atom_site_label_1
_geom_bond_atom_site_label_2
_geom_bond_distance
Cl1A C1A 1.7396(16)
O1A C10A 1.4228(19)
O1A H1A 0.8200
O2A C13A 1.202(2)
O3A C13A 1.322(2)
O3A C14A 1.447(2)
N1A C1A 1.295(2)
N1A C2A 1.369(2)
C1A C9A 1.415(2)
C2A C3A 1.404(2)
C2A C7A 1.410(2)
C3A C4A 1.358(3)
C3A H3A 0.9300
C4A C5A 1.397(3)
C4A H4A 0.9300
C5A C6A 1.353(3)
C5A H5A 0.9300
C6A C7A 1.410(2)
C6A H6A 0.9300
C7A C8A 1.406(2)
C8A C9A 1.357(2)
C8A H8A 0.9300
C9A C10A 1.505(2)
C10A C11A 1.511(2)
C10A H10A 0.9800
C11A C12A 1.315(3)
C11A C13A 1.485(2)
C12A H12A 0.9300
C12A H12B 0.9300
C14A H14A 0.9600
C14A H14B 0.9600
C14A H14C 0.9600
Cl1B C1B 1.7459(17)
N1B C1B 1.295(2)
N1B C2B 1.366(2)
O1B C10B 1.4130(18)
O1B H1B 0.8200
O2B C13B 1.195(2)
O3B C13B 1.331(2)
O3B C14B 1.441(2)
C1B C9B 1.410(2)
C2B C7B 1.406(2)
C2B C3B 1.408(2)
C3B C4B 1.351(3)
C3B H3B 0.9300
C4B C5B 1.399(3)
C4B H4B 0.9300
C5B C6B 1.358(3)
C5B H5B 0.9300
C6B C7B 1.409(2)
C6B H6B 0.9300
C7B C8B 1.410(2)
C8B C9B 1.359(2)
C8B H8B 0.9300
C9B C10B 1.514(2)
C10B C11B 1.509(2)
C10B H10B 0.9800
C11B C12B 1.313(2)
C11B C13B 1.481(2)
C12B H12C 0.9300
C12B H12D 0.9300
C14B H14D 0.9600
C14B H14E 0.9600
C14B H14F 0.9600

loop_
_geom_hbond_atom_site_label_D
_geom_hbond_atom_site_label_H
_geom_hbond_atom_site_label_A
_geom_hbond_site_symmetry_A
_geom_hbond_distance_DH
_geom_hbond_distance_HA
_geom_hbond_distance_DA
_geom_hbond_angle_DHA
O1A H1A O2A . 0.82 2.24 2.8372(19) 129.8
O1B H1B Cl1A 2_666 0.82 2.79 3.5040(12) 147.4
O1B H1B N1A 2_666 0.82 2.16 2.8609(17) 144.0
C5A H5A O1B 2_766 0.93 2.56 3.451(2) 161.5

loop_
_geom_torsion_atom_site_label_1
_geom_torsion_atom_site_label_2
_geom_torsion_atom_site_label_3
_geom_torsion_atom_site_label_4
_geom_torsion
C2A N1A C1A C9A 0.7(2)
C2A N1A C1A Cl1A -179.69(11)
C1A N1A C2A C3A 175.82(15)
C1A N1A C2A C7A -3.1(2)
N1A C2A C3A C4A 179.57(16)
C7A C2A C3A C4A -1.5(2)
C2A C3A C4A C5A 0.0(3)
C3A C4A C5A C6A 1.2(3)
C4A C5A C6A C7A -0.7(3)
C5A C6A C7A C8A 177.30(17)
C5A C6A C7A C2A -0.8(3)
N1A C2A C7A C8A 2.6(2)
C3A C2A C7A C8A -176.31(15)
N1A C2A C7A C6A -179.18(15)
C3A C2A C7A C6A 1.9(2)
C6A C7A C8A C9A -177.76(16)
C2A C7A C8A C9A 0.4(2)
C7A C8A C9A C1A -2.5(2)
C7A C8A C9A C10A 178.19(15)
N1A C1A C9A C8A 2.1(2)
Cl1A C1A C9A C8A -177.49(12)
N1A C1A C9A C10A -178.61(16)
Cl1A C1A C9A C10A 1.8(2)
C8A C9A C10A O1A 14.0(2)
C1A C9A C10A O1A -165.25(14)
C8A C9A C10A C11A -107.46(17)
C1A C9A C10A C11A 73.3(2)
O1A C10A C11A C12A -109.7(2)
C9A C10A C11A C12A 10.4(2)
O1A C10A C11A C13A 66.52(18)
C9A C10A C11A C13A -173.42(13)
C14A O3A C13A O2A -2.5(3)
C14A O3A C13A C11A 177.18(17)
C12A C11A C13A O2A 164.7(2)
C10A C11A C13A O2A -11.7(2)
C12A C11A C13A O3A -15.0(3)
C10A C11A C13A O3A 168.60(15)
C2B N1B C1B C9B 0.6(2)
C2B N1B C1B Cl1B -179.34(11)
C1B N1B C2B C7B -0.9(2)
C1B N1B C2B C3B 178.77(15)
N1B C2B C3B C4B -179.50(17)
C7B C2B C3B C4B 0.2(3)
C2B C3B C4B C5B -0.3(3)
C3B C4B C5B C6B -0.2(3)
C4B C5B C6B C7B 0.7(3)
N1B C2B C7B C8B 0.4(2)
C3B C2B C7B C8B -179.26(15)
N1B C2B C7B C6B -179.98(16)
C3B C2B C7B C6B 0.3(2)
C5B C6B C7B C2B -0.8(3)
C5B C6B C7B C8B 178.76(19)
C2B C7B C8B C9B 0.5(2)
C6B C7B C8B C9B -179.11(17)
C7B C8B C9B C1B -0.8(2)
C7B C8B C9B C10B 176.02(14)
N1B C1B C9B C8B 0.3(2)
Cl1B C1B C9B C8B -179.82(12)
N1B C1B C9B C10B -176.42(15)
Cl1B C1B C9B C10B 3.5(2)
C8B C9B C10B O1B -70.40(18)
C1B C9B C10B O1B 106.14(16)
C8B C9B C10B C11B 52.92(19)
C1B C9B C10B C11B -130.54(15)
O1B C10B C11B C12B 10.6(2)
C9B C10B C11B C12B -109.15(18)
O1B C10B C11B C13B -169.19(12)
C9B C10B C11B C13B 71.10(17)
C14B O3B C13B O2B 1.8(3)
C14B O3B C13B C11B -178.39(16)
C12B C11B C13B O2B 170.78(18)
C10B C11B C13B O2B -9.5(2)
C12B C11B C13B O3B -9.0(2)
C10B C11B C13B O3B 170.72(14)
